data_7058262
loop_
_publ_author_name
'Khan, Ishaat M.'
'Alam, Kehkashan'
'Alam, Mohammad Jane'
'Ahmad, Musheer'

_publ_section_title
;
 Spectrophotometric and photocatalytic studies of H-bonded charge transfer
 complex of oxalic acid with imidazole: single crystal XRD, experimental
 and DFT/TD-DFT studies
;
_journal_issue 23
_journal_name_full 'New Journal of Chemistry'
_journal_page_first 9039
_journal_paper_doi 10.1039/C9NJ00332K
_journal_volume 43
_journal_year 2019
_chemical_formula_sum 'C5 H6 N2 O4'
_chemical_formula_weight 158.12
_space_group_crystal_system monoclinic
_space_group_IT_number 14
_space_group_name_Hall '-P 2yn'
_space_group_name_H-M_alt 'P 1 21/n 1'
_symmetry_space_group_name_Hall '-P 2yn'
_symmetry_space_group_name_H-M 'P 1 21/n 1'
_atom_sites_solution_hydrogens geom
_audit_creation_method SHELXL-2016/6
_audit_update_record
;
2018-12-26 deposited with the CCDC.    2019-03-21 downloaded from the CCDC.
;
_cell_angle_alpha 90
_cell_angle_beta 106.106(4)
_cell_angle_gamma 90
_cell_formula_units_Z 4
_cell_length_a 5.6945(6)
_cell_length_b 17.5460(18)
_cell_length_c 6.6210(7)
_cell_measurement_temperature 273(2)
_cell_volume 635.58(12)
_computing_structure_refinement 'SHELXL-2016/6 (Sheldrick, 2016)'
_diffrn_ambient_temperature 273(2)
_diffrn_measured_fraction_theta_full 0.993
_diffrn_measured_fraction_theta_max 0.993
_diffrn_radiation_type MoK\a
_diffrn_radiation_wavelength 0.71073
_diffrn_reflns_av_R_equivalents 0.0677
_diffrn_reflns_av_unetI/netI 0.0445
_diffrn_reflns_Laue_measured_fraction_full 0.993
_diffrn_reflns_Laue_measured_fraction_max 0.993
_diffrn_reflns_limit_h_max 6
_diffrn_reflns_limit_h_min -6
_diffrn_reflns_limit_k_max 20
_diffrn_reflns_limit_k_min -20
_diffrn_reflns_limit_l_max 7
_diffrn_reflns_limit_l_min -7
_diffrn_reflns_number 7309
_diffrn_reflns_point_group_measured_fraction_full 0.993
_diffrn_reflns_point_group_measured_fraction_max 0.993
_diffrn_reflns_theta_full 25.024
_diffrn_reflns_theta_max 25.024
_diffrn_reflns_theta_min 3.407
_exptl_absorpt_coefficient_mu 0.145
_exptl_crystal_density_diffrn 1.652
_exptl_crystal_F_000 328
_exptl_crystal_size_max 0.280
_exptl_crystal_size_mid 0.190
_exptl_crystal_size_min 0.150
_refine_diff_density_max 0.271
_refine_diff_density_min -0.309
_refine_diff_density_rms 0.061
_refine_ls_extinction_coef 0.013(3)
_refine_ls_extinction_expression Fc^*^=kFc[1+0.001xFc^2^\l^3^/sin(2\q)]^-1/4^
_refine_ls_extinction_method 'SHELXL-2016/6 (Sheldrick 2016)'
_refine_ls_goodness_of_fit_ref 1.201
_refine_ls_hydrogen_treatment constr
_refine_ls_matrix_type full
_refine_ls_number_parameters 102
_refine_ls_number_reflns 1112
_refine_ls_number_restraints 0
_refine_ls_restrained_S_all 1.201
_refine_ls_R_factor_all 0.0593
_refine_ls_R_factor_gt 0.0479
_refine_ls_shift/su_max 0.000
_refine_ls_shift/su_mean 0.000
_refine_ls_structure_factor_coef Fsqd
_refine_ls_weighting_details 'w=1/[\s^2^(Fo^2^)+(0.0170P)^2^+0.6828P] where P=(Fo^2^+2Fc^2^)/3'
_refine_ls_weighting_scheme calc
_refine_ls_wR_factor_gt 0.0922
_refine_ls_wR_factor_ref 0.0964
_reflns_Friedel_coverage 0.000
_reflns_number_gt 968
_reflns_number_total 1112
_reflns_threshold_expression 'I > 2\s(I)'
_cod_data_source_file c9nj00332k2.cif
_cod_data_source_block shelx
_cod_depositor_comments 'Adding full bibliography for 7058262.cif.'
_cod_database_code 7058262
_shelx_shelxl_version_number 2016/6
_shelx_space_group_comment
;
The symmetry employed for this shelxl refinement is uniquely defined
by the following loop, which should always be used as a source of
symmetry information in preference to the above space-group names.
They are only intended as comments.
;
_shelx_estimated_absorpt_t_max 0.979
_shelx_estimated_absorpt_t_min 0.961

loop_
_space_group_symop_operation_xyz
'x, y, z'
'-x+1/2, y+1/2, -z+1/2'
'-x, -y, -z'
'x-1/2, -y-1/2, z-1/2'

loop_
_atom_site_label
_atom_site_type_symbol
_atom_site_fract_x
_atom_site_fract_y
_atom_site_fract_z
_atom_site_U_iso_or_equiv
_atom_site_adp_type
_atom_site_occupancy
_atom_site_site_symmetry_order
_atom_site_calc_flag
_atom_site_refinement_flags_posn
_atom_site_refinement_flags_adp
C1 C 0.2571(4) 0.06628(13) 0.1742(4) 0.0137(6) Uani 1 1 d . .
H1 H 0.102826 0.088317 0.128737 0.016 Uiso 1 1 calc R U
C2 C 0.3068(4) -0.00839(13) 0.2099(4) 0.0134(6) Uani 1 1 d . .
H2 H 0.193571 -0.047695 0.194236 0.016 Uiso 1 1 calc R U
C3 C 0.6534(4) 0.05340(13) 0.2782(4) 0.0135(6) Uani 1 1 d . .
H3 H 0.819694 0.064350 0.317807 0.016 Uiso 1 1 calc R U
C4 C -0.1467(4) 0.26872(13) 0.1701(4) 0.0107(5) Uani 1 1 d . .
C5 C -0.3944(4) 0.30577(13) 0.1677(4) 0.0114(5) Uani 1 1 d . .
N1 N 0.4764(4) 0.10353(11) 0.2172(3) 0.0129(5) Uani 1 1 d . .
H1A H 0.495334 0.151835 0.206269 0.015 Uiso 1 1 calc R U
N2 N 0.5558(4) -0.01525(11) 0.2738(3) 0.0125(5) Uani 1 1 d . .
H2A H 0.635655 -0.057182 0.305818 0.015 Uiso 1 1 calc R U
O1 O -0.1197(3) 0.20046(9) 0.1723(3) 0.0176(4) Uani 1 1 d . .
O2 O 0.0228(3) 0.31960(9) 0.1699(3) 0.0152(4) Uani 1 1 d . .
H2B H 0.150428 0.297821 0.170581 0.023 Uiso 1 1 calc R U
O3 O -0.5623(3) 0.25903(9) 0.1702(3) 0.0148(4) Uani 1 1 d . .
O4 O -0.4103(3) 0.37635(9) 0.1636(3) 0.0151(4) Uani 1 1 d . .

loop_
_atom_site_aniso_label
_atom_site_aniso_U_11
_atom_site_aniso_U_22
_atom_site_aniso_U_33
_atom_site_aniso_U_23
_atom_site_aniso_U_13
_atom_site_aniso_U_12
C1 0.0104(12) 0.0156(13) 0.0158(13) 0.0002(10) 0.0047(10) 0.0017(10)
C2 0.0105(12) 0.0128(13) 0.0165(14) -0.0010(10) 0.0032(10) -0.0008(10)
C3 0.0086(12) 0.0152(13) 0.0172(14) 0.0003(10) 0.0044(10) -0.0004(10)
C4 0.0117(12) 0.0116(13) 0.0087(12) -0.0001(10) 0.0027(10) -0.0005(10)
C5 0.0106(12) 0.0121(13) 0.0107(13) -0.0007(10) 0.0015(10) -0.0006(10)
N1 0.0166(11) 0.0078(10) 0.0158(11) -0.0011(8) 0.0071(9) -0.0016(9)
N2 0.0138(11) 0.0084(10) 0.0153(11) 0.0013(8) 0.0043(9) 0.0018(8)
O1 0.0139(9) 0.0098(9) 0.0312(11) 0.0013(8) 0.0096(8) 0.0025(7)
O2 0.0092(9) 0.0102(8) 0.0277(11) 0.0014(7) 0.0074(8) 0.0013(7)
O3 0.0097(9) 0.0111(9) 0.0241(10) 0.0006(7) 0.0057(7) -0.0003(7)
O4 0.0106(9) 0.0093(9) 0.0256(10) -0.0008(7) 0.0052(8) 0.0003(7)

loop_
_atom_type_symbol
_atom_type_description
_atom_type_scat_dispersion_real
_atom_type_scat_dispersion_imag
_atom_type_scat_source
C C 0.0033 0.0016 'International Tables Vol C Tables 4.2.6.8 and 6.1.1.4'
H H 0.0000 0.0000 'International Tables Vol C Tables 4.2.6.8 and 6.1.1.4'
N N 0.0061 0.0033 'International Tables Vol C Tables 4.2.6.8 and 6.1.1.4'
O O 0.0106 0.0060 'International Tables Vol C Tables 4.2.6.8 and 6.1.1.4'

loop_
_geom_angle_atom_site_label_1
_geom_angle_atom_site_label_2
_geom_angle_atom_site_label_3
_geom_angle
C2 C1 H1 126.5
C2 C1 N1 107.0(2)
N1 C1 H1 126.5
C1 C2 H2 126.6
C1 C2 N2 106.8(2)
N2 C2 H2 126.6
N1 C3 H3 125.6
N1 C3 N2 108.7(2)
N2 C3 H3 125.6
O1 C4 C5 121.9(2)
O1 C4 O2 125.6(2)
O2 C4 C5 112.44(19)
O3 C5 C4 114.68(19)
O4 C5 C4 118.6(2)
O4 C5 O3 126.7(2)
C1 N1 H1A 125.6
C3 N1 C1 108.8(2)
C3 N1 H1A 125.6
C2 N2 H2A 125.7
C3 N2 C2 108.6(2)
C3 N2 H2A 125.7
C4 O2 H2B 109.5

loop_
_geom_bond_atom_site_label_1
_geom_bond_atom_site_label_2
_geom_bond_distance
C1 H1 0.9300
C1 C2 1.347(3)
C1 N1 1.368(3)
C2 H2 0.9300
C2 N2 1.368(3)
C3 H3 0.9300
C3 N1 1.314(3)
C3 N2 1.323(3)
C4 C5 1.549(3)
C4 O1 1.207(3)
C4 O2 1.315(3)
C5 O3 1.263(3)
C5 O4 1.241(3)
N1 H1A 0.8600
N2 H2A 0.8600
O2 H2B 0.8200

loop_
_geom_torsion_atom_site_label_1
_geom_torsion_atom_site_label_2
_geom_torsion_atom_site_label_3
_geom_torsion_atom_site_label_4
_geom_torsion
C1 C2 N2 C3 0.5(3)
C2 C1 N1 C3 -0.3(3)
N1 C1 C2 N2 -0.1(3)
N1 C3 N2 C2 -0.7(3)
N2 C3 N1 C1 0.7(3)
O1 C4 C5 O3 0.6(3)
O1 C4 C5 O4 -179.3(2)
O2 C4 C5 O3 -179.3(2)
O2 C4 C5 O4 0.8(3)
